data_1545124
loop_
_publ_author_name
'Uchikawa, H.'
'Tsukiyama, K.'

_publ_section_title
;
 Precise determination of BaAl2O4 cell and certification of the formation
 of iron bearing solid solution
;
_journal_name_full 'Journal of Ceramic Association of Japan'
_journal_page_first 15
_journal_page_last 22
_journal_volume 74
_journal_year 1966
_chemical_formula_sum 'Al2 Ba O4'
_chemical_name_common BaAl2O4
_space_group_IT_number 182
_space_group_name_H-M_alt 'P 63 2 2'
_symmetry_space_group_name_Hall 'P 6c 2c'
_symmetry_space_group_name_H-M 'P 63 2 2'
_cell_angle_alpha 90
_cell_angle_beta 90
_cell_angle_gamma 120
_cell_formula_units_Z 2
_cell_length_a 5.22400
_cell_length_b 5.22400
_cell_length_c 8.77700
_cell_volume 207.435
_cod_data_source_file BaAl2O4.cif
_cod_data_source_block BaAl2O4
_cod_original_formula_sum 'Ba1 Al2 O4'
_cod_database_code 1545124

loop_
_space_group_symop_operation_xyz
'x, y, z'
'-y, x-y, z'
'-x+y, -x, z'
'-x, -y, z+1/2'
'y, -x+y, z+1/2'
'x-y, x, z+1/2'
'y, x, -z'
'x-y, -y, -z'
'-x, -x+y, -z'
'-y, -x, -z+1/2'
'-x+y, y, -z+1/2'
'x, x-y, -z+1/2'

loop_
_atom_site_label
_atom_site_occupancy
_atom_site_fract_x
_atom_site_fract_y
_atom_site_fract_z
_atom_site_adp_type
_atom_site_B_iso_or_equiv
_atom_site_type_symbol
Ba 1.0 0.000000 0.000000 0.250000 Biso 1.000000 Ba
Al 1.0 0.333333 0.666667 0.046000 Biso 1.000000 Al
O1 1.0 0.333333 0.666667 0.250000 Biso 1.000000 O
O2 1.0 0.647000 0.000000 0.000000 Biso 1.000000 O
